data_7720201
loop_
_publ_author_name
'Topi&#x107;, Edi'
'Sarjanovi&#x107;, Josipa'
'Kuzman, Dino'
'Cocut, Andrea'
'Hrenar, Tomica'
'Pisk, Jana'
'Vrdoljak, Vi&#x161;nja'

_publ_section_title
;
 Nicotinoyl hydrazone-directed vanadium assemblies: metallosupramolecular
 isomerism, polymorphism, and catalytic oxidation performance.
;
_journal_issue 10
_journal_name_full 'Dalton transactions (Cambridge, England : 2003)'
_journal_page_first 4237
_journal_page_last 4249
_journal_paper_doi 10.1039/d5dt03088a
_journal_volume 55
_journal_year 2026
_chemical_formula_moiety '0.25(C68 H72 N12 O20 V4)'
_chemical_formula_sum 'C17 H18 N3 O5 V'
_chemical_formula_weight 395.28
_space_group_crystal_system monoclinic
_space_group_IT_number 14
_space_group_name_Hall '-P 2ybc'
_space_group_name_H-M_alt 'P 1 21/c 1'
_atom_sites_solution_hydrogens geom
_atom_sites_solution_primary dual
_audit_creation_date 2025-09-02
_audit_creation_method
;
Olex2 1.5
(compiled 2025.07.13 svn.rb7424aed for OlexSys, GUI svn.r7314)
;
_audit_update_record
;
2025-12-28 deposited with the CCDC.	2026-02-17 downloaded from the CCDC.
;
_cell_angle_alpha 90
_cell_angle_beta 101.686(2)
_cell_angle_gamma 90
_cell_formula_units_Z 8
_cell_length_a 10.4796(2)
_cell_length_b 24.2950(6)
_cell_length_c 14.3185(3)
_cell_measurement_reflns_used 3633
_cell_measurement_temperature 169.98(10)
_cell_measurement_theta_max 79.5600
_cell_measurement_theta_min 3.6470
_cell_volume 3569.95(14)
_computing_cell_refinement 'CrysAlisPro 1.171.43.105a (Rigaku OD, 2024)'
_computing_data_collection 'CrysAlisPro system (CCD 43.105a 64-bit (release 11-01-2024))'
_computing_data_reduction 'CrysAlisPro 1.171.43.105a (Rigaku OD, 2024)'
_computing_molecular_graphics 'Olex2 1.5 (Dolomanov et al., 2009)'
_computing_publication_material 'Olex2 1.5 (Dolomanov et al., 2009)'
_computing_structure_refinement 'SHELXL 2018/3 (Sheldrick, 2015)'
_computing_structure_solution 'SHELXT 2018/2 (Sheldrick, 2018)'
_diffrn_ambient_environment N~2~
_diffrn_ambient_temperature 169.98(10)
_diffrn_detector 'Hybrid Pixel Array Detector'
_diffrn_detector_area_resol_mean 10.0000
_diffrn_detector_type HyPix
_diffrn_measured_fraction_theta_full 0.997
_diffrn_measured_fraction_theta_max 0.978
_diffrn_measurement_details
;
List of Runs (angles in degrees, time in seconds):

  # Type    Start    End  Width  t~exp~   \w     \q     \k     \f   Frames
#--------------------------------------------------------------------------
  1  \w    -81.00  13.00   0.50    1.00    --  -47.74 102.00 -40.00  188
  2  \w     15.00  56.00   0.50    1.00    --   47.74-102.00-143.00   82
  3  \w    -75.00 -50.00   0.50    4.00    --  -91.75 102.00 -40.00   50
  4  \w   -145.00-119.00   0.50    4.00    --  -91.75-102.00-143.00   52
  5  \w     70.00 106.00   0.50    4.00    --  113.25-102.00-143.00   72
  6  \w    107.00 162.00   0.50    4.00    --  113.25 102.00 -40.00  110
  7  \w   -115.00 -89.00   0.50    1.00    --  -47.74 -77.00-150.00   52
  8  \w   -119.00 -89.00   0.50    1.00    --  -47.74 -77.00 -30.00   60
  9  \w   -116.00 -90.00   0.50    1.00    --  -47.74 -77.00 -90.00   52
 10  \w   -115.00 -89.00   0.50    1.00    --  -47.74 -77.00-120.00   52
 11  \w    -26.00  22.00   0.50    1.00    --  -47.74  19.00 -90.00   96
 12  \w     88.00 116.00   0.50    1.00    --   47.74  77.00  30.00   56
 13  \w    -46.00 -21.00   0.50    4.00    --  -91.75  45.00-180.00   50
 14  \w    -51.00 -20.00   0.50    4.00    --  -91.75  45.00-120.00   62
 15  \w    -51.00 -26.00   0.50    4.00    --  -91.75  45.00 150.00   50
 16  \w     42.00  67.00   0.50    4.00    --  113.25 -61.00 -90.00   50
 17  \w     46.00  71.00   0.50    4.00    --  113.25 -77.00 -60.00   50
 18  \w    153.00 178.00   0.50    4.00    --  113.25  30.00  90.00   50
 19  \w     49.00 107.00   0.50    4.00    --  113.25-125.00   0.00  116
 20  \w    100.00 176.00   0.50    4.00    --  113.25  15.00 -90.00  152
 21  \w    133.00 176.00   0.50    4.00    --  113.25  15.00  60.00   86
 22  \w     42.00  68.00   0.50    4.00    --  113.25 -61.00  90.00   52
 23  \w    102.00 130.00   0.50    4.00    --  113.25  15.00  60.00   56
 24  \w    142.00 168.00   0.50    4.00    --  113.25  45.00 -60.00   52
 25  \w    103.00 141.00   0.50    4.00    --  113.25  45.00 -60.00   76
 26  \w     42.00  68.00   0.50    4.00    --  113.25 -61.00 -30.00   52
 27  \w    102.00 178.00   0.50    4.00    --  113.25  45.00-180.00  152
 28  \w    105.00 140.00   0.50    4.00    --  113.25  30.00  90.00   70
 29  \w     48.00  95.00   0.50    4.00    --  113.25 -95.00-120.00   94
 30  \w     42.00 104.00   0.50    4.00    --  113.25 -77.00-120.00  124
 31  \w     46.00  71.00   0.50    4.00    --  113.25 -61.00-180.00   50
 32  \w     79.00 105.00   0.50    4.00    --  113.25 -77.00 -60.00   52
 33  \w    125.00 151.00   0.50    4.00    --  113.25 125.00  30.00   52
 34  \w     70.00  96.00   0.50    4.00    --  113.25 -95.00-180.00   52
 35  \w     44.00  69.00   0.50    4.00    --  113.25 -95.00 -90.00   50
 36  \w     77.00 106.00   0.50    4.00    --  113.25 -95.00 -90.00   58
 37  \w     42.00  68.00   0.50    4.00    --  113.25 -61.00 120.00   52
 38  \w     42.00  67.00   0.50    4.00    --  113.25 -61.00  30.00   50
 39  \w    108.00 134.00   0.50    4.00    --  113.25  30.00   0.00   52
 40  \w     43.00  69.00   0.50    4.00    --  113.25 -61.00   0.00   52
;
_diffrn_measurement_device 'four-circle diffractometer'
_diffrn_measurement_device_type 'XtaLAB Synergy, Dualflex, HyPix'
_diffrn_measurement_method '\w scans'
_diffrn_orient_matrix_type 'CrysAlisPro convention (1999,Acta A55,543-557)'
_diffrn_orient_matrix_UB_11 -0.0000982000
_diffrn_orient_matrix_UB_12 0.0020783000
_diffrn_orient_matrix_UB_13 -0.1075407000
_diffrn_orient_matrix_UB_21 -0.0437947000
_diffrn_orient_matrix_UB_22 0.0606146000
_diffrn_orient_matrix_UB_23 -0.0030668000
_diffrn_orient_matrix_UB_31 0.1435944000
_diffrn_orient_matrix_UB_32 0.0185092000
_diffrn_orient_matrix_UB_33 0.0222691000
_diffrn_radiation_monochromator mirror
_diffrn_radiation_probe x-ray
_diffrn_radiation_type 'Cu K\a'
_diffrn_radiation_wavelength 1.54184
_diffrn_reflns_av_R_equivalents 0.0318
_diffrn_reflns_av_unetI/netI 0.0295
_diffrn_reflns_Laue_measured_fraction_full 0.997
_diffrn_reflns_Laue_measured_fraction_max 0.978
_diffrn_reflns_limit_h_max 13
_diffrn_reflns_limit_h_min -10
_diffrn_reflns_limit_k_max 30
_diffrn_reflns_limit_k_min -30
_diffrn_reflns_limit_l_max 18
_diffrn_reflns_limit_l_min -18
_diffrn_reflns_number 31775
_diffrn_reflns_point_group_measured_fraction_full 0.997
_diffrn_reflns_point_group_measured_fraction_max 0.978
_diffrn_reflns_theta_full 67.684
_diffrn_reflns_theta_max 79.990
_diffrn_reflns_theta_min 3.639
_diffrn_source 'micro-focus sealed X-ray tube'
_diffrn_source_type 'PhotonJet (Cu) X-ray Source'
_exptl_absorpt_coefficient_mu 4.948
_exptl_absorpt_correction_T_max 1.00000
_exptl_absorpt_correction_T_min 0.66565
_exptl_absorpt_correction_type multi-scan
_exptl_absorpt_process_details
;
CrysAlisPro 1.171.43.105a (Rigaku Oxford Diffraction, 2024)
Empirical absorption correction using spherical harmonics,
implemented in SCALE3 ABSPACK scaling algorithm.
;
_exptl_crystal_colour brown
_exptl_crystal_colour_primary brown
_exptl_crystal_density_diffrn 1.471
_exptl_crystal_description plate
_exptl_crystal_F_000 1632
_exptl_crystal_size_max 0.14
_exptl_crystal_size_mid 0.07
_exptl_crystal_size_min 0.02
_refine_diff_density_max 0.324
_refine_diff_density_min -0.434
_refine_diff_density_rms 0.047
_refine_ls_extinction_method none
_refine_ls_goodness_of_fit_ref 1.050
_refine_ls_hydrogen_treatment constr
_refine_ls_matrix_type full
_refine_ls_number_parameters 475
_refine_ls_number_reflns 7614
_refine_ls_number_restraints 0
_refine_ls_restrained_S_all 1.050
_refine_ls_R_factor_all 0.0334
_refine_ls_R_factor_gt 0.0295
_refine_ls_shift/su_max 0.001
_refine_ls_shift/su_mean 0.000
_refine_ls_structure_factor_coef Fsqd
_refine_ls_weighting_details 'w=1/[\s^2^(Fo^2^)+(0.0441P)^2^+0.8281P] where P=(Fo^2^+2Fc^2^)/3'
_refine_ls_weighting_scheme calc
_refine_ls_wR_factor_gt 0.0777
_refine_ls_wR_factor_ref 0.0796
_reflns_Friedel_coverage 0.000
_reflns_number_gt 6902
_reflns_number_total 7614
_reflns_threshold_expression 'I > 2\s(I)'
_cod_data_source_file d5dt03088a2.cif
_cod_data_source_block exp_7381
_cod_depositor_comments 'Adding full bibliography for 7720194--7720204.cif.'
_cod_database_code 7720201
_shelx_shelxl_version_number 2018/3
_chemical_oxdiff_formula 'V C N O'
_shelx_space_group_comment
;
The symmetry employed for this shelxl refinement is uniquely defined
by the following loop, which should always be used as a source of
symmetry information in preference to the above space-group names.
They are only intended as comments.
;
_shelx_estimated_absorpt_t_max 0.908
_shelx_estimated_absorpt_t_min 0.544
_olex2_refinement_description
;
1. Fixed Uiso
 At 1.2 times of:
  All C(H) groups
 At 1.5 times of:
  All C(H,H,H) groups
2.a Ternary CH refined with riding coordinates:
 C15(H15), C32(H32)
2.b Aromatic/amide H refined with riding coordinates:
 C7(H7), C3(H3), C21(H21), C13(H13), C11(H11), C20(H20), C22(H22), C24(H24),
 C12(H12), C23(H23), C30(H30), C6(H6), C28(H28), C29(H29), C4(H4), C5(H5)
2.c Idealised Me refined as rotating group:
 C14(H14A,H14B,H14C), C17(H17A,H17B,H17C), C16(H16A,H16B,H16C), C31(H31A,H31B,
 H31C), C33(H33A,H33B,H33C), C34(H34A,H34B,H34C)
;
_olex2_submission_special_instructions 'No special instructions were received'
_oxdiff_exptl_absorpt_empirical_details
;
Empirical correction (ABSPACK) includes:
- Absorption correction using spherical harmonics
- Frame scaling
- Detector area scaling
;
_oxdiff_exptl_absorpt_empirical_full_max 1.386
_oxdiff_exptl_absorpt_empirical_full_min 0.741

loop_
_space_group_symop_operation_xyz
'x, y, z'
'-x, y+1/2, -z+1/2'
'-x, -y, -z'
'x, -y-1/2, z-1/2'

loop_
_atom_site_label
_atom_site_type_symbol
_atom_site_fract_x
_atom_site_fract_y
_atom_site_fract_z
_atom_site_U_iso_or_equiv
_atom_site_adp_type
_atom_site_occupancy
_atom_site_site_symmetry_order
_atom_site_calc_flag
_atom_site_refinement_flags_posn
_atom_site_refinement_flags_adp
_atom_site_refinement_flags_occupancy
_atom_site_disorder_assembly
_atom_site_disorder_group
V1 V 0.40512(2) 0.54273(2) 0.19464(2) 0.01924(7) Uani 1 1 d . . . . .
V2 V 0.94654(2) 0.69046(2) 0.50055(2) 0.02310(7) Uani 1 1 d . . . . .
O3 O 0.27627(9) 0.49085(4) 0.15039(7) 0.02197(19) Uani 1 1 d . . . . .
O2 O 0.58306(9) 0.56337(4) 0.25499(7) 0.0234(2) Uani 1 1 d . . . . .
O7 O 0.77835(9) 0.65752(4) 0.51390(7) 0.0250(2) Uani 1 1 d . . . . .
O4 O 0.33851(9) 0.58305(4) 0.27653(7) 0.0247(2) Uani 1 1 d . . . . .
O5 O 0.03551(9) 0.45415(5) 0.08647(8) 0.0273(2) Uani 1 1 d . . . . .
O8 O 1.12541(10) 0.68609(5) 0.50097(8) 0.0289(2) Uani 1 1 d . . . . .
O1 O 0.38810(10) 0.58125(5) 0.10250(7) 0.0278(2) Uani 1 1 d . . . . .
O9 O 0.89094(10) 0.71837(4) 0.38560(7) 0.0285(2) Uani 1 1 d . . . . .
N1 N 0.52956(10) 0.48582(5) 0.14367(8) 0.0198(2) Uani 1 1 d . . . . .
O6 O 0.94761(12) 0.74207(5) 0.56933(8) 0.0355(3) Uani 1 1 d . . . . .
O10 O 1.34160(12) 0.73629(6) 0.48345(9) 0.0416(3) Uani 1 1 d . . . . .
N6 N 0.55578(11) 0.52438(5) 0.67012(8) 0.0225(2) Uani 1 1 d . . . . .
N3 N 0.94007(11) 0.60874(5) 0.40374(9) 0.0245(2) Uani 1 1 d . . . . .
N2 N 0.66371(10) 0.49321(5) 0.17619(8) 0.0220(2) Uani 1 1 d . . . . .
N4 N 0.99359(11) 0.63099(5) 0.61083(9) 0.0246(2) Uani 1 1 d . . . . .
N5 N 0.89026(12) 0.60009(5) 0.63021(9) 0.0269(3) Uani 1 1 d . . . . .
C8 C 0.36301(13) 0.43118(6) 0.04496(9) 0.0209(3) Uani 1 1 d . . . . .
C10 C 0.13161(13) 0.43226(6) 0.04660(10) 0.0226(3) Uani 1 1 d . . . . .
C7 C 0.49610(13) 0.44723(6) 0.08181(10) 0.0209(3) Uani 1 1 d . . . . .
H7 H 0.563076 0.428252 0.059173 0.025 Uiso 1 1 calc R U . . .
C9 C 0.25943(13) 0.45290(6) 0.08191(9) 0.0201(3) Uani 1 1 d . . . . .
C3 C 0.82555(13) 0.59378(6) 0.34983(10) 0.0237(3) Uani 1 1 d . . . . .
H3 H 0.749545 0.613204 0.357201 0.028 Uiso 1 1 calc R U . . .
C2 C 0.81230(13) 0.55129(6) 0.28369(10) 0.0223(3) Uani 1 1 d . . . . .
C19 C 0.66099(13) 0.58900(6) 0.58228(10) 0.0236(3) Uani 1 1 d . . . . .
C18 C 0.78343(14) 0.61762(6) 0.57541(10) 0.0239(3) Uani 1 1 d . . . . .
C1 C 0.67929(13) 0.53527(6) 0.23377(10) 0.0208(3) Uani 1 1 d . . . . .
C21 C 0.44669(13) 0.53027(7) 0.60241(10) 0.0259(3) Uani 1 1 d . . . . .
H21 H 0.371621 0.509810 0.608644 0.031 Uiso 1 1 calc R U . . .
C26 C 1.22704(14) 0.68104(6) 0.57238(11) 0.0253(3) Uani 1 1 d . . . . .
C13 C 0.33983(14) 0.39085(6) -0.02757(10) 0.0258(3) Uani 1 1 d . . . . .
H13 H 0.410320 0.376762 -0.052871 0.031 Uiso 1 1 calc R U . . .
C11 C 0.11191(14) 0.39250(6) -0.02422(11) 0.0280(3) Uani 1 1 d . . . . .
H11 H 0.026405 0.378956 -0.047779 0.034 Uiso 1 1 calc R U . . .
C20 C 0.65952(13) 0.55382(6) 0.65937(10) 0.0224(3) Uani 1 1 d . . . . .
H20 H 0.736861 0.550672 0.706906 0.027 Uiso 1 1 calc R U . . .
C25 C 1.22358(14) 0.64879(6) 0.65327(11) 0.0274(3) Uani 1 1 d . . . . .
C22 C 0.43852(14) 0.56456(7) 0.52441(11) 0.0295(3) Uani 1 1 d . . . . .
H22 H 0.359234 0.567643 0.478805 0.035 Uiso 1 1 calc R U . . .
C24 C 1.10582(14) 0.62128(6) 0.66421(11) 0.0276(3) Uani 1 1 d . . . . .
H24 H 1.111162 0.594588 0.713340 0.033 Uiso 1 1 calc R U . . .
C12 C 0.21560(15) 0.37197(7) -0.06157(11) 0.0300(3) Uani 1 1 d . . . . .
H12 H 0.200169 0.344948 -0.110517 0.036 Uiso 1 1 calc R U . . .
C23 C 0.54732(14) 0.59441(7) 0.51343(11) 0.0280(3) Uani 1 1 d . . . . .
H23 H 0.544243 0.618002 0.460108 0.034 Uiso 1 1 calc R U . . .
C30 C 1.33662(15) 0.64125(7) 0.72397(12) 0.0320(3) Uani 1 1 d . . . . .
H30 H 1.333958 0.618792 0.777857 0.038 Uiso 1 1 calc R U . . .
C14 C -0.09517(14) 0.43840(7) 0.04378(12) 0.0307(3) Uani 1 1 d . . . . .
H14A H -0.112094 0.446900 -0.024525 0.046 Uiso 1 1 calc R U . . .
H14B H -0.156634 0.458740 0.074082 0.046 Uiso 1 1 calc R U . . .
H14C H -0.106102 0.398806 0.052614 0.046 Uiso 1 1 calc R U . . .
C6 C 0.92391(15) 0.52451(7) 0.26962(13) 0.0335(3) Uani 1 1 d . . . . .
H6 H 0.918974 0.496297 0.223092 0.040 Uiso 1 1 calc R U . . .
C28 C 1.45558(15) 0.69881(7) 0.63578(13) 0.0349(4) Uani 1 1 d . . . . .
H28 H 1.535175 0.716023 0.630408 0.042 Uiso 1 1 calc R U . . .
C27 C 1.34622(15) 0.70639(7) 0.56473(11) 0.0301(3) Uani 1 1 d . . . . .
C15 C 0.30266(17) 0.64030(7) 0.27845(12) 0.0350(4) Uani 1 1 d . . . . .
H15 H 0.279028 0.647869 0.341477 0.042 Uiso 1 1 calc R U . . .
C29 C 1.45086(15) 0.66638(8) 0.71503(13) 0.0360(4) Uani 1 1 d . . . . .
H29 H 1.526999 0.661588 0.763169 0.043 Uiso 1 1 calc R U . . .
C4 C 1.04601(14) 0.58146(7) 0.39165(14) 0.0359(4) Uani 1 1 d . . . . .
H4 H 1.127596 0.591003 0.430588 0.043 Uiso 1 1 calc R U . . .
C32 C 0.8764(2) 0.77441(7) 0.35569(13) 0.0408(4) Uani 1 1 d . . . . .
H32 H 0.849711 0.797255 0.406606 0.049 Uiso 1 1 calc R U . . .
C5 C 1.04266(16) 0.53993(8) 0.32509(17) 0.0454(5) Uani 1 1 d . . . . .
H5 H 1.120752 0.522226 0.317519 0.054 Uiso 1 1 calc R U . . .
C17 C 0.4174(2) 0.67690(8) 0.27013(15) 0.0476(5) Uani 1 1 d . . . . .
H17A H 0.492494 0.667227 0.320208 0.071 Uiso 1 1 calc R U . . .
H17B H 0.394012 0.715503 0.277324 0.071 Uiso 1 1 calc R U . . .
H17C H 0.439627 0.671578 0.207482 0.071 Uiso 1 1 calc R U . . .
C16 C 0.1838(2) 0.65202(10) 0.20112(17) 0.0562(6) Uani 1 1 d . . . . .
H16A H 0.206279 0.647294 0.138404 0.084 Uiso 1 1 calc R U . . .
H16B H 0.154679 0.689898 0.207557 0.084 Uiso 1 1 calc R U . . .
H16C H 0.113794 0.626427 0.207425 0.084 Uiso 1 1 calc R U . . .
C31 C 1.4539(2) 0.76803(12) 0.47826(17) 0.0638(7) Uani 1 1 d . . . . .
H31A H 1.437944 0.789258 0.418829 0.096 Uiso 1 1 calc R U . . .
H31B H 1.528427 0.743456 0.479640 0.096 Uiso 1 1 calc R U . . .
H31C H 1.472777 0.793253 0.532724 0.096 Uiso 1 1 calc R U . . .
C33 C 1.0047(3) 0.79455(10) 0.33723(18) 0.0622(6) Uani 1 1 d . . . . .
H33A H 1.071893 0.790689 0.395400 0.093 Uiso 1 1 calc R U . . .
H33B H 0.996843 0.833360 0.318274 0.093 Uiso 1 1 calc R U . . .
H33C H 1.029085 0.772727 0.285993 0.093 Uiso 1 1 calc R U . . .
C34 C 0.7715(2) 0.77638(12) 0.26588(19) 0.0665(7) Uani 1 1 d . . . . .
H34A H 0.799211 0.754766 0.215734 0.100 Uiso 1 1 calc R U . . .
H34B H 0.756863 0.814650 0.244760 0.100 Uiso 1 1 calc R U . . .
H34C H 0.690456 0.761014 0.279008 0.100 Uiso 1 1 calc R U . . .

loop_
_atom_site_aniso_label
_atom_site_aniso_U_11
_atom_site_aniso_U_22
_atom_site_aniso_U_33
_atom_site_aniso_U_23
_atom_site_aniso_U_13
_atom_site_aniso_U_12
V1 0.01332(11) 0.02294(12) 0.02105(12) -0.00292(8) 0.00252(8) -0.00079(8)
V2 0.02236(12) 0.02307(12) 0.02268(12) 0.00285(9) 0.00176(9) -0.00265(9)
O3 0.0155(4) 0.0293(5) 0.0202(4) -0.0048(4) 0.0016(3) -0.0022(4)
O2 0.0149(4) 0.0279(5) 0.0273(5) -0.0060(4) 0.0037(4) -0.0025(4)
O7 0.0218(5) 0.0271(5) 0.0262(5) 0.0046(4) 0.0052(4) 0.0000(4)
O4 0.0201(4) 0.0267(5) 0.0275(5) -0.0056(4) 0.0049(4) 0.0003(4)
O5 0.0160(4) 0.0362(6) 0.0282(5) -0.0059(4) 0.0012(4) -0.0032(4)
O8 0.0226(5) 0.0360(6) 0.0261(5) 0.0033(4) 0.0002(4) -0.0074(4)
O1 0.0235(5) 0.0327(5) 0.0275(5) 0.0018(4) 0.0058(4) 0.0018(4)
O9 0.0293(5) 0.0275(5) 0.0272(5) 0.0040(4) 0.0022(4) 0.0008(4)
N1 0.0137(5) 0.0248(6) 0.0207(5) -0.0003(4) 0.0030(4) -0.0008(4)
O6 0.0431(6) 0.0297(6) 0.0329(6) -0.0016(5) 0.0057(5) -0.0039(5)
O10 0.0376(6) 0.0500(7) 0.0366(6) 0.0021(5) 0.0059(5) -0.0221(6)
N6 0.0186(5) 0.0280(6) 0.0208(5) -0.0023(5) 0.0043(4) -0.0007(5)
N3 0.0167(5) 0.0264(6) 0.0289(6) -0.0011(5) 0.0012(4) -0.0026(4)
N2 0.0129(5) 0.0278(6) 0.0249(6) -0.0019(5) 0.0030(4) -0.0017(4)
N4 0.0206(5) 0.0275(6) 0.0251(6) 0.0031(5) 0.0032(5) -0.0031(5)
N5 0.0213(6) 0.0295(6) 0.0298(6) 0.0063(5) 0.0049(5) -0.0033(5)
C8 0.0206(6) 0.0211(6) 0.0198(6) 0.0017(5) 0.0016(5) -0.0014(5)
C10 0.0191(6) 0.0256(7) 0.0218(6) 0.0011(5) 0.0012(5) -0.0018(5)
C7 0.0191(6) 0.0225(6) 0.0211(6) 0.0003(5) 0.0040(5) 0.0009(5)
C9 0.0196(6) 0.0214(6) 0.0179(6) 0.0012(5) 0.0004(5) -0.0015(5)
C3 0.0156(6) 0.0284(7) 0.0265(7) -0.0016(5) 0.0032(5) -0.0010(5)
C2 0.0168(6) 0.0244(7) 0.0253(7) 0.0005(5) 0.0036(5) -0.0027(5)
C19 0.0207(6) 0.0265(7) 0.0243(7) -0.0015(5) 0.0063(5) 0.0017(5)
C18 0.0225(6) 0.0261(7) 0.0235(7) -0.0001(5) 0.0056(5) -0.0001(5)
C1 0.0154(6) 0.0255(7) 0.0216(6) 0.0014(5) 0.0041(5) -0.0022(5)
C21 0.0187(6) 0.0333(7) 0.0258(7) -0.0031(6) 0.0045(5) -0.0021(5)
C26 0.0211(6) 0.0262(7) 0.0269(7) -0.0054(6) 0.0012(5) -0.0035(5)
C13 0.0263(7) 0.0239(7) 0.0271(7) -0.0036(6) 0.0052(6) -0.0007(5)
C11 0.0232(7) 0.0289(7) 0.0295(7) -0.0047(6) -0.0004(6) -0.0069(6)
C20 0.0186(6) 0.0270(7) 0.0220(6) -0.0015(5) 0.0051(5) 0.0009(5)
C25 0.0227(7) 0.0279(7) 0.0298(7) -0.0012(6) 0.0013(6) -0.0003(6)
C22 0.0192(6) 0.0414(9) 0.0260(7) 0.0001(6) 0.0004(5) 0.0030(6)
C24 0.0250(7) 0.0297(7) 0.0267(7) 0.0049(6) 0.0021(6) -0.0013(6)
C12 0.0306(7) 0.0271(7) 0.0305(7) -0.0091(6) 0.0022(6) -0.0036(6)
C23 0.0249(7) 0.0332(8) 0.0258(7) 0.0032(6) 0.0049(6) 0.0028(6)
C30 0.0259(7) 0.0347(8) 0.0329(8) 0.0006(6) -0.0001(6) 0.0017(6)
C14 0.0161(6) 0.0385(8) 0.0352(8) -0.0034(7) -0.0005(6) -0.0040(6)
C6 0.0205(7) 0.0313(8) 0.0486(10) -0.0132(7) 0.0065(6) -0.0019(6)
C28 0.0236(7) 0.0398(9) 0.0404(9) -0.0119(7) 0.0043(6) -0.0100(6)
C27 0.0285(7) 0.0306(8) 0.0308(7) -0.0064(6) 0.0050(6) -0.0084(6)
C15 0.0426(9) 0.0280(8) 0.0332(8) -0.0064(6) 0.0051(7) 0.0075(7)
C29 0.0232(7) 0.0426(9) 0.0381(9) -0.0066(7) -0.0038(6) -0.0015(7)
C4 0.0156(6) 0.0368(9) 0.0517(10) -0.0095(7) -0.0016(6) -0.0016(6)
C32 0.0608(11) 0.0280(8) 0.0360(9) 0.0085(7) 0.0155(8) 0.0094(8)
C5 0.0167(7) 0.0429(10) 0.0740(14) -0.0215(9) 0.0032(8) 0.0034(6)
C17 0.0701(13) 0.0288(8) 0.0420(10) -0.0004(7) 0.0071(9) -0.0101(9)
C16 0.0549(12) 0.0533(12) 0.0535(12) -0.0032(10) -0.0051(10) 0.0275(10)
C31 0.0642(14) 0.0799(16) 0.0475(11) -0.0010(11) 0.0123(10) -0.0488(13)
C33 0.0674(14) 0.0532(13) 0.0592(13) 0.0205(11) -0.0036(11) -0.0257(11)
C34 0.0463(12) 0.0767(17) 0.0727(16) 0.0408(14) 0.0029(11) 0.0139(11)

loop_
_atom_type_symbol
_atom_type_description
_atom_type_scat_dispersion_real
_atom_type_scat_dispersion_imag
_atom_type_scat_source
C C 0.0181 0.0091 'International Tables Vol C Tables 4.2.6.8 and 6.1.1.4'
H H 0.0000 0.0000 'International Tables Vol C Tables 4.2.6.8 and 6.1.1.4'
N N 0.0311 0.0180 'International Tables Vol C Tables 4.2.6.8 and 6.1.1.4'
O O 0.0492 0.0322 'International Tables Vol C Tables 4.2.6.8 and 6.1.1.4'
V V 0.0687 2.1097 'International Tables Vol C Tables 4.2.6.8 and 6.1.1.4'

loop_
_geom_angle_atom_site_label_1
_geom_angle_atom_site_label_2
_geom_angle_atom_site_label_3
_geom_angle
_geom_angle_site_symmetry_1
_geom_angle_site_symmetry_3
_geom_angle_publ_flag
O3 V1 O2 152.25(5) . . ?
O3 V1 N1 84.04(4) . . ?
O3 V1 N6 79.39(4) . 3_666 ?
O2 V1 N1 73.88(4) . . ?
O2 V1 N6 80.38(4) . 3_666 ?
O4 V1 O3 104.07(4) . . ?
O4 V1 O2 91.95(4) . . ?
O4 V1 N1 159.20(5) . . ?
O4 V1 N6 82.70(4) . 3_666 ?
O1 V1 O3 99.41(5) . . ?
O1 V1 O2 98.73(5) . . ?
O1 V1 O4 103.25(5) . . ?
O1 V1 N1 94.07(5) . . ?
O1 V1 N6 174.03(5) . 3_666 ?
N1 V1 N6 80.00(4) . 3_666 ?
O7 V2 N3 78.53(4) . . ?
O7 V2 N4 74.36(4) . . ?
O8 V2 O7 152.27(5) . . ?
O8 V2 N3 82.37(5) . . ?
O8 V2 N4 82.98(5) . . ?
O9 V2 O7 96.49(5) . . ?
O9 V2 O8 99.52(5) . . ?
O9 V2 N3 79.35(5) . . ?
O9 V2 N4 159.60(5) . . ?
O6 V2 O7 98.82(6) . . ?
O6 V2 O8 99.24(6) . . ?
O6 V2 O9 103.51(6) . . ?
O6 V2 N3 176.37(5) . . ?
O6 V2 N4 95.99(6) . . ?
N4 V2 N3 80.95(5) . . ?
C9 O3 V1 134.28(9) . . ?
C1 O2 V1 118.44(9) . . ?
C18 O7 V2 116.78(9) . . ?
C15 O4 V1 133.10(10) . . ?
C10 O5 C14 116.13(11) . . ?
C26 O8 V2 130.87(10) . . ?
C32 O9 V2 129.89(11) . . ?
N2 N1 V1 116.51(8) . . ?
C7 N1 V1 127.44(9) . . ?
C7 N1 N2 115.91(11) . . ?
C27 O10 C31 116.53(15) . . ?
C21 N6 V1 127.44(10) . 3_666 ?
C20 N6 V1 115.39(9) . 3_666 ?
C20 N6 C21 116.84(13) . . ?
C3 N3 V2 118.15(9) . . ?
C4 N3 V2 123.75(10) . . ?
C4 N3 C3 117.56(13) . . ?
C1 N2 N1 107.44(11) . . ?
N5 N4 V2 116.28(9) . . ?
C24 N4 V2 127.77(10) . . ?
C24 N4 N5 115.91(12) . . ?
C18 N5 N4 108.20(12) . . ?
C9 C8 C7 121.68(12) . . ?
C9 C8 C13 120.47(12) . . ?
C13 C8 C7 117.80(12) . . ?
O5 C10 C9 115.84(12) . . ?
O5 C10 C11 124.45(12) . . ?
C11 C10 C9 119.71(13) . . ?
N1 C7 C8 123.84(12) . . ?
N1 C7 H7 118.1 . . ?
C8 C7 H7 118.1 . . ?
O3 C9 C8 122.74(12) . . ?
O3 C9 C10 118.71(12) . . ?
C8 C9 C10 118.53(12) . . ?
N3 C3 H3 118.3 . . ?
N3 C3 C2 123.31(13) . . ?
C2 C3 H3 118.3 . . ?
C3 C2 C1 118.55(12) . . ?
C6 C2 C3 118.45(13) . . ?
C6 C2 C1 122.96(13) . . ?
C20 C19 C18 119.20(13) . . ?
C23 C19 C18 122.56(13) . . ?
C23 C19 C20 118.21(13) . . ?
O7 C18 C19 118.49(12) . . ?
N5 C18 O7 124.27(13) . . ?
N5 C18 C19 117.22(13) . . ?
O2 C1 C2 116.48(12) . . ?
N2 C1 O2 123.69(12) . . ?
N2 C1 C2 119.72(12) . . ?
N6 C21 H21 118.3 . . ?
N6 C21 C22 123.35(13) . . ?
C22 C21 H21 118.3 . . ?
O8 C26 C25 122.49(13) . . ?
O8 C26 C27 118.93(14) . . ?
C25 C26 C27 118.47(14) . . ?
C8 C13 H13 119.9 . . ?
C12 C13 C8 120.12(14) . . ?
C12 C13 H13 119.9 . . ?
C10 C11 H11 119.4 . . ?
C10 C11 C12 121.13(13) . . ?
C12 C11 H11 119.4 . . ?
N6 C20 C19 123.87(13) . . ?
N6 C20 H20 118.1 . . ?
C19 C20 H20 118.1 . . ?
C26 C25 C24 120.97(13) . . ?
C26 C25 C30 120.51(14) . . ?
C30 C25 C24 118.49(14) . . ?
C21 C22 H22 120.4 . . ?
C21 C22 C23 119.27(13) . . ?
C23 C22 H22 120.4 . . ?
N4 C24 C25 123.38(14) . . ?
N4 C24 H24 118.3 . . ?
C25 C24 H24 118.3 . . ?
C13 C12 C11 120.02(14) . . ?
C13 C12 H12 120.0 . . ?
C11 C12 H12 120.0 . . ?
C19 C23 H23 120.8 . . ?
C22 C23 C19 118.44(14) . . ?
C22 C23 H23 120.8 . . ?
C25 C30 H30 120.0 . . ?
C29 C30 C25 119.90(16) . . ?
C29 C30 H30 120.0 . . ?
O5 C14 H14A 109.5 . . ?
O5 C14 H14B 109.5 . . ?
O5 C14 H14C 109.5 . . ?
H14A C14 H14B 109.5 . . ?
H14A C14 H14C 109.5 . . ?
H14B C14 H14C 109.5 . . ?
C2 C6 H6 120.8 . . ?
C5 C6 C2 118.39(15) . . ?
C5 C6 H6 120.8 . . ?
C27 C28 H28 119.5 . . ?
C27 C28 C29 120.99(15) . . ?
C29 C28 H28 119.5 . . ?
O10 C27 C26 114.70(14) . . ?
O10 C27 C28 125.43(15) . . ?
C28 C27 C26 119.85(15) . . ?
O4 C15 H15 107.9 . . ?
O4 C15 C17 110.46(14) . . ?
O4 C15 C16 110.22(14) . . ?
C17 C15 H15 107.9 . . ?
C16 C15 H15 107.9 . . ?
C16 C15 C17 112.25(18) . . ?
C30 C29 C28 120.26(15) . . ?
C30 C29 H29 119.9 . . ?
C28 C29 H29 119.9 . . ?
N3 C4 H4 118.5 . . ?
N3 C4 C5 123.09(14) . . ?
C5 C4 H4 118.5 . . ?
O9 C32 H32 109.9 . . ?
O9 C32 C33 108.55(17) . . ?
O9 C32 C34 107.48(17) . . ?
C33 C32 H32 109.9 . . ?
C33 C32 C34 111.21(17) . . ?
C34 C32 H32 109.9 . . ?
C6 C5 H5 120.4 . . ?
C4 C5 C6 119.12(15) . . ?
C4 C5 H5 120.4 . . ?
C15 C17 H17A 109.5 . . ?
C15 C17 H17B 109.5 . . ?
C15 C17 H17C 109.5 . . ?
H17A C17 H17B 109.5 . . ?
H17A C17 H17C 109.5 . . ?
H17B C17 H17C 109.5 . . ?
C15 C16 H16A 109.5 . . ?
C15 C16 H16B 109.5 . . ?
C15 C16 H16C 109.5 . . ?
H16A C16 H16B 109.5 . . ?
H16A C16 H16C 109.5 . . ?
H16B C16 H16C 109.5 . . ?
O10 C31 H31A 109.5 . . ?
O10 C31 H31B 109.5 . . ?
O10 C31 H31C 109.5 . . ?
H31A C31 H31B 109.5 . . ?
H31A C31 H31C 109.5 . . ?
H31B C31 H31C 109.5 . . ?
C32 C33 H33A 109.5 . . ?
C32 C33 H33B 109.5 . . ?
C32 C33 H33C 109.5 . . ?
H33A C33 H33B 109.5 . . ?
H33A C33 H33C 109.5 . . ?
H33B C33 H33C 109.5 . . ?
C32 C34 H34A 109.5 . . ?
C32 C34 H34B 109.5 . . ?
C32 C34 H34C 109.5 . . ?
H34A C34 H34B 109.5 . . ?
H34A C34 H34C 109.5 . . ?
H34B C34 H34C 109.5 . . ?

loop_
_geom_bond_atom_site_label_1
_geom_bond_atom_site_label_2
_geom_bond_distance
_geom_bond_site_symmetry_2
_geom_bond_publ_flag
V1 O3 1.8620(10) . ?
V1 O2 1.9551(9) . ?
V1 O4 1.7758(10) . ?
V1 O1 1.5976(11) . ?
V1 N1 2.1285(11) . ?
V1 N6 2.5011(13) 3_666 ?
V2 O7 1.9798(10) . ?
V2 O8 1.8763(11) . ?
V2 O9 1.7664(11) . ?
V2 O6 1.5930(12) . ?
V2 N3 2.4146(13) . ?
V2 N4 2.1234(12) . ?
O3 C9 1.3314(17) . ?
O2 C1 1.3036(17) . ?
O7 C18 1.3036(18) . ?
O4 C15 1.4424(19) . ?
O5 C10 1.3624(18) . ?
O5 C14 1.4340(17) . ?
O8 C26 1.3243(18) . ?
O9 C32 1.4261(19) . ?
N1 N2 1.4000(15) . ?
N1 C7 1.2886(18) . ?
O10 C27 1.364(2) . ?
O10 C31 1.422(2) . ?
N6 C21 1.3485(18) . ?
N6 C20 1.3360(19) . ?
N3 C3 1.3390(18) . ?
N3 C4 1.334(2) . ?
N2 C1 1.3024(19) . ?
N4 N5 1.3910(17) . ?
N4 C24 1.2880(19) . ?
N5 C18 1.3018(19) . ?
C8 C7 1.4414(18) . ?
C8 C9 1.4034(19) . ?
C8 C13 1.412(2) . ?
C10 C9 1.4237(19) . ?
C10 C11 1.385(2) . ?
C7 H7 0.9500 . ?
C3 H3 0.9500 . ?
C3 C2 1.389(2) . ?
C2 C1 1.4839(18) . ?
C2 C6 1.388(2) . ?
C19 C18 1.480(2) . ?
C19 C20 1.399(2) . ?
C19 C23 1.390(2) . ?
C21 H21 0.9500 . ?
C21 C22 1.382(2) . ?
C26 C25 1.405(2) . ?
C26 C27 1.417(2) . ?
C13 H13 0.9500 . ?
C13 C12 1.373(2) . ?
C11 H11 0.9500 . ?
C11 C12 1.397(2) . ?
C20 H20 0.9500 . ?
C25 C24 1.440(2) . ?
C25 C30 1.406(2) . ?
C22 H22 0.9500 . ?
C22 C23 1.387(2) . ?
C24 H24 0.9500 . ?
C12 H12 0.9500 . ?
C23 H23 0.9500 . ?
C30 H30 0.9500 . ?
C30 C29 1.373(2) . ?
C14 H14A 0.9800 . ?
C14 H14B 0.9800 . ?
C14 H14C 0.9800 . ?
C6 H6 0.9500 . ?
C6 C5 1.385(2) . ?
C28 H28 0.9500 . ?
C28 C27 1.382(2) . ?
C28 C29 1.391(3) . ?
C15 H15 1.0000 . ?
C15 C17 1.519(3) . ?
C15 C16 1.516(3) . ?
C29 H29 0.9500 . ?
C4 H4 0.9500 . ?
C4 C5 1.383(3) . ?
C32 H32 1.0000 . ?
C32 C33 1.504(3) . ?
C32 C34 1.514(3) . ?
C5 H5 0.9500 . ?
C17 H17A 0.9800 . ?
C17 H17B 0.9800 . ?
C17 H17C 0.9800 . ?
C16 H16A 0.9800 . ?
C16 H16B 0.9800 . ?
C16 H16C 0.9800 . ?
C31 H31A 0.9800 . ?
C31 H31B 0.9800 . ?
C31 H31C 0.9800 . ?
C33 H33A 0.9800 . ?
C33 H33B 0.9800 . ?
C33 H33C 0.9800 . ?
C34 H34A 0.9800 . ?
C34 H34B 0.9800 . ?
C34 H34C 0.9800 . ?

loop_
_geom_torsion_atom_site_label_1
_geom_torsion_atom_site_label_2
_geom_torsion_atom_site_label_3
_geom_torsion_atom_site_label_4
_geom_torsion
_geom_torsion_site_symmetry_1
_geom_torsion_site_symmetry_2
_geom_torsion_site_symmetry_3
_geom_torsion_site_symmetry_4
_geom_torsion_publ_flag
V1 O3 C9 C8 22.1(2) . . . . ?
V1 O3 C9 C10 -159.79(10) . . . . ?
V1 O2 C1 N2 -1.73(18) . . . . ?
V1 O2 C1 C2 -178.09(9) . . . . ?
V1 O4 C15 C17 -55.15(19) . . . . ?
V1 O4 C15 C16 69.5(2) . . . . ?
V1 N1 N2 C1 0.72(14) . . . . ?
V1 N1 C7 C8 -8.7(2) . . . . ?
V1 N6 C21 C22 -172.87(11) 3_666 . . . ?
V1 N6 C20 C19 172.87(11) 3_666 . . . ?
V2 O7 C18 N5 2.89(19) . . . . ?
V2 O7 C18 C19 -175.36(10) . . . . ?
V2 O8 C26 C25 36.9(2) . . . . ?
V2 O8 C26 C27 -146.92(12) . . . . ?
V2 O9 C32 C33 85.80(18) . . . . ?
V2 O9 C32 C34 -153.82(14) . . . . ?
V2 N3 C3 C2 172.73(11) . . . . ?
V2 N3 C4 C5 -169.84(16) . . . . ?
V2 N4 N5 C18 -2.51(15) . . . . ?
V2 N4 C24 C25 -3.5(2) . . . . ?
O3 V1 O4 C15 -116.80(13) . . . . ?
O2 V1 O3 C9 -64.69(16) . . . . ?
O2 V1 O4 C15 86.07(13) . . . . ?
O7 V2 O8 C26 -73.69(17) . . . . ?
O7 V2 O9 C32 113.10(14) . . . . ?
O4 V1 O3 C9 171.84(12) . . . . ?
O5 C10 C9 O3 0.62(19) . . . . ?
O5 C10 C9 C8 178.77(12) . . . . ?
O5 C10 C11 C12 -179.94(14) . . . . ?
O8 V2 O9 C32 -89.62(14) . . . . ?
O8 C26 C25 C24 -2.8(2) . . . . ?
O8 C26 C25 C30 175.14(15) . . . . ?
O8 C26 C27 O10 2.8(2) . . . . ?
O8 C26 C27 C28 -176.01(15) . . . . ?
O1 V1 O3 C9 65.52(13) . . . . ?
O1 V1 O4 C15 -13.38(14) . . . . ?
O9 V2 O8 C26 161.86(13) . . . . ?
N1 V1 O3 C9 -27.64(12) . . . . ?
N1 V1 O4 C15 132.22(15) . . . . ?
N1 N2 C1 O2 0.57(18) . . . . ?
N1 N2 C1 C2 176.81(11) . . . . ?
O6 V2 O8 C26 56.36(14) . . . . ?
O6 V2 O9 C32 12.38(15) . . . . ?
N6 V1 O3 C9 -108.54(12) 3_666 . . . ?
N6 V1 O4 C15 166.11(13) 3_666 . . . ?
N6 C21 C22 C23 0.6(2) . . . . ?
N3 V2 O8 C26 -120.35(13) . . . . ?
N3 V2 O9 C32 -169.91(14) . . . . ?
N3 C3 C2 C1 174.95(13) . . . . ?
N3 C3 C2 C6 -2.9(2) . . . . ?
N3 C4 C5 C6 -1.8(3) . . . . ?
N2 N1 C7 C8 175.75(12) . . . . ?
N4 V2 O8 C26 -38.60(13) . . . . ?
N4 V2 O9 C32 174.91(15) . . . . ?
N4 N5 C18 O7 -0.1(2) . . . . ?
N4 N5 C18 C19 178.15(12) . . . . ?
N5 N4 C24 C25 179.00(14) . . . . ?
C8 C13 C12 C11 -0.2(2) . . . . ?
C10 C11 C12 C13 0.6(2) . . . . ?
C7 N1 N2 C1 176.77(12) . . . . ?
C7 C8 C9 O3 2.5(2) . . . . ?
C7 C8 C9 C10 -175.62(12) . . . . ?
C7 C8 C13 C12 176.53(14) . . . . ?
C9 C8 C7 N1 -6.9(2) . . . . ?
C9 C8 C13 C12 -1.0(2) . . . . ?
C9 C10 C11 C12 0.3(2) . . . . ?
C3 N3 C4 C5 1.6(3) . . . . ?
C3 C2 C1 O2 1.07(19) . . . . ?
C3 C2 C1 N2 -175.44(13) . . . . ?
C3 C2 C6 C5 2.6(3) . . . . ?
C2 C6 C5 C4 -0.4(3) . . . . ?
C18 C19 C20 N6 -177.15(13) . . . . ?
C18 C19 C23 C22 177.91(14) . . . . ?
C1 C2 C6 C5 -175.14(17) . . . . ?
C21 N6 C20 C19 -1.0(2) . . . . ?
C21 C22 C23 C19 -0.5(2) . . . . ?
C26 C25 C24 N4 -11.5(2) . . . . ?
C26 C25 C30 C29 1.2(2) . . . . ?
C13 C8 C7 N1 175.61(13) . . . . ?
C13 C8 C9 O3 179.84(13) . . . . ?
C13 C8 C9 C10 1.8(2) . . . . ?
C11 C10 C9 O3 -179.59(13) . . . . ?
C11 C10 C9 C8 -1.4(2) . . . . ?
C20 N6 C21 C22 0.1(2) . . . . ?
C20 C19 C18 O7 -167.66(13) . . . . ?
C20 C19 C18 N5 14.0(2) . . . . ?
C20 C19 C23 C22 -0.2(2) . . . . ?
C25 C26 C27 O10 179.10(14) . . . . ?
C25 C26 C27 C28 0.3(2) . . . . ?
C25 C30 C29 C28 -0.7(3) . . . . ?
C24 N4 N5 C18 175.28(14) . . . . ?
C24 C25 C30 C29 179.21(16) . . . . ?
C23 C19 C18 O7 14.2(2) . . . . ?
C23 C19 C18 N5 -164.17(14) . . . . ?
C23 C19 C20 N6 1.1(2) . . . . ?
C30 C25 C24 N4 170.50(15) . . . . ?
C14 O5 C10 C9 172.97(13) . . . . ?
C14 O5 C10 C11 -6.8(2) . . . . ?
C6 C2 C1 O2 178.85(14) . . . . ?
C6 C2 C1 N2 2.3(2) . . . . ?
C27 C26 C25 C24 -178.96(14) . . . . ?
C27 C26 C25 C30 -1.0(2) . . . . ?
C27 C28 C29 C30 -0.1(3) . . . . ?
C29 C28 C27 O10 -178.42(16) . . . . ?
C29 C28 C27 C26 0.2(3) . . . . ?
C4 N3 C3 C2 0.8(2) . . . . ?
C31 O10 C27 C26 172.30(18) . . . . ?
C31 O10 C27 C28 -9.0(3) . . . . ?
